data_1539366
loop_
_publ_author_name
'Tkachenko, I.A.'
'Gerasimenko, A.V.'
'Sergienko, V.I.'
'Kavun, V.Ya.'
'Merkulov, E.B.'
'Uvarov, N.F.'

_publ_section_title
;
 Synthesis, structure, internal mobility, and ionic conductivity in N H4
 Sn Zr F7 and K Sn Zr F7
;
_journal_name_full 'Zhurnal Neorganicheskoi Khimii'
_journal_page_first 1322
_journal_page_last 1330
_journal_volume 49
_journal_year 2004
_chemical_formula_sum 'F7 K Sn Zr'
_chemical_name_systematic 'K Sn Zr F7'
_space_group_IT_number 53
_symmetry_space_group_name_Hall '-P 2ac 2'
_symmetry_space_group_name_H-M 'P m n a'
_cell_angle_alpha 90
_cell_angle_beta 90
_cell_angle_gamma 90
_cell_formula_units_Z 4
_cell_length_a 8.375
_cell_length_b 5.939
_cell_length_c 12.468
_cell_volume 620.147
_citation_journal_id_ASTM ZNOKAQ
_cod_data_source_file Tkachenko_ZNOKAQ_2004_597.cif
_cod_data_source_block F7K1Sn1Zr1
_cod_original_cell_volume 620.1475
_cod_original_formula_sum 'F7 K1 Sn1 Zr1'
_cod_database_code 1539366

loop_
_symmetry_equiv_pos_as_xyz
x,y,z
-x+1/2,-y,z+1/2
x,-y,-z
-x+1/2,y,-z+1/2
-x,-y,-z
x-1/2,y,-z-1/2
-x,y,z
x-1/2,-y,z-1/2

loop_
_atom_site_label
_atom_site_type_symbol
_atom_site_fract_x
_atom_site_fract_y
_atom_site_fract_z
_atom_site_occupancy
_atom_site_U_iso_or_equiv
Sn1 Sn+2 0 0.23714 0.40561 1 0.0
F3 F-1 0 0.4993 0.1935 1 0.0
Zr1 Zr+4 0 0.2502 0.08527 1 0.0
F4 F-1 0 0.095 0.241 1 0.0
K1 K+1 0.25 0.7829 0.25 1 0.0
F2 F-1 0 0.1272 -0.0711 1 0.0
F5 F-1 0.2331 0.1592 0.1099 1 0.0
F1 F-1 0.1437 0.5 0 1 0.0
F6 F-1 0 -0.1161 0.4162 1 0.0
